data_7102086
loop_
_publ_author_name
'Bagai, Rashmi'
'Abboud, Khalil A.'
'Christou, George'

_publ_section_title
;
 A discrete Fe~18~ 'molecular chain'
;
_journal_coden_ASTM CHCOFS
_journal_issue 32
_journal_name_full
;
 Chemical Communications (Cambridge, United Kingdom)
;
_journal_page_first 3359
_journal_page_last 3361
_journal_paper_doi 10.1039/b708783g
_journal_year 2007
_chemical_formula_sum 'C63 H97 Cl2 Fe6 N8 O31.5'
_chemical_formula_weight 1876.49
_space_group_IT_number 2
_symmetry_cell_setting triclinic
_symmetry_space_group_name_Hall '-P 1'
_symmetry_space_group_name_H-M 'P -1'
_atom_sites_solution_hydrogens geom
_atom_sites_solution_primary direct
_atom_sites_solution_secondary difmap
_audit_creation_method SHELXL-97
_cell_angle_alpha 113.332(1)
_cell_angle_beta 92.028(1)
_cell_angle_gamma 99.130(1)
_cell_formula_units_Z 1
_cell_length_a 11.7319(8)
_cell_length_b 13.5034(9)
_cell_length_c 13.8033(10)
_cell_measurement_reflns_used 83
_cell_measurement_temperature 173(2)
_cell_measurement_theta_max 28.0
_cell_measurement_theta_min 2.0
_cell_volume 1970.8(2)
_computing_cell_refinement 'Bruker SMART v5.624 & SAINT 6.36a (Bruker 1998)'
_computing_data_collection 'Bruker SMART v5.624 (Bruker 1998)'
_computing_data_reduction 'Bruker SHELXTL v6.12 (Bruker 2000)'
_computing_molecular_graphics 'Bruker SHELXTL v6.12'
_computing_publication_material 'Bruker SHELXTL v6.12'
_computing_structure_refinement 'Bruker SHELXTL v6.12'
_computing_structure_solution 'Bruker SHELXTL v6.12'
_diffrn_ambient_temperature 173(2)
_diffrn_measured_fraction_theta_full 0.954
_diffrn_measured_fraction_theta_max 0.954
_diffrn_measurement_device_type 'SMART CCD area detector'
_diffrn_measurement_method '\w scans'
_diffrn_radiation_monochromator graphite
_diffrn_radiation_source 'fine-focus sealed tube'
_diffrn_radiation_type MoK\a
_diffrn_radiation_wavelength 0.71073
_diffrn_reflns_av_R_equivalents 0.0666
_diffrn_reflns_av_sigmaI/netI 0.0708
_diffrn_reflns_limit_h_max 15
_diffrn_reflns_limit_h_min -15
_diffrn_reflns_limit_k_max 17
_diffrn_reflns_limit_k_min -17
_diffrn_reflns_limit_l_max 17
_diffrn_reflns_limit_l_min -14
_diffrn_reflns_number 13001
_diffrn_reflns_theta_full 27.50
_diffrn_reflns_theta_max 27.50
_diffrn_reflns_theta_min 1.67
_diffrn_standards_decay_% '< 1'
_diffrn_standards_number 0
_exptl_absorpt_coefficient_mu 1.231
_exptl_absorpt_correction_T_max 0.9452
_exptl_absorpt_correction_T_min 0.8296
_exptl_absorpt_correction_type integration
_exptl_absorpt_process_details 'based on measured indexed crystal faces, Bruker SHELXTL v6.12 (Bruker 1998)'
_exptl_crystal_colour brown
_exptl_crystal_density_diffrn 1.581
_exptl_crystal_density_meas ?
_exptl_crystal_density_method .
_exptl_crystal_description needles
_exptl_crystal_F_000 973
_exptl_crystal_size_max 0.26
_exptl_crystal_size_mid 0.06
_exptl_crystal_size_min 0.06
_refine_diff_density_max 1.079
_refine_diff_density_min -0.857
_refine_diff_density_rms 0.094
_refine_ls_extinction_method none
_refine_ls_goodness_of_fit_ref 1.007
_refine_ls_hydrogen_treatment mixed
_refine_ls_matrix_type full
_refine_ls_number_parameters 586
_refine_ls_number_reflns 8642
_refine_ls_number_restraints 0
_refine_ls_restrained_S_all 1.007
_refine_ls_R_factor_all 0.0970
_refine_ls_R_factor_gt 0.0622
_refine_ls_shift/su_max 0.007
_refine_ls_shift/su_mean 0.000
_refine_ls_structure_factor_coef Fsqd
_refine_ls_weighting_details 'calc w=1/[\s^2^(Fo^2^)+(0.0770P)^2^+3.9246P] where P=(Fo^2^+2Fc^2^)/3'
_refine_ls_weighting_scheme calc
_refine_ls_wR_factor_gt 0.1551
_refine_ls_wR_factor_ref 0.1839
_reflns_number_gt 5906
_reflns_number_total 8642
_reflns_threshold_expression I>2\s(I)
_cod_data_source_file b708783g.txt
_cod_data_source_block rb55
_cod_depositor_comments
;
The following automatic conversions were performed:
'_symmetry_cell_setting' value 'Triclinic' changed to 'triclinic'
according to '/home/saulius/struct/CIF-dictionaries/cif_core.dic'
dictionary named 'cif_core.dic' version 2.4.1 from 2010-06-29.

Automatic conversion script
Id: cif_fix_enum 1527 2010-12-29 10:47:43Z saulius 
;
_cod_original_sg_symbol_H-M P-1
_cod_original_formula_sum 'C63 H97 Cl2 Fe6 N8 O31.50'
_cod_database_code 7102086

loop_
_symmetry_equiv_pos_as_xyz
'x, y, z'
'-x, -y, -z'

loop_
_atom_site_label
_atom_site_type_symbol
_atom_site_fract_x
_atom_site_fract_y
_atom_site_fract_z
_atom_site_U_iso_or_equiv
_atom_site_adp_type
_atom_site_occupancy
_atom_site_symmetry_multiplicity
_atom_site_calc_flag
_atom_site_refinement_flags
_atom_site_disorder_assembly
_atom_site_disorder_group
Fe1 Fe 0.61906(5) 0.98330(5) 1.00702(5) 0.03410(17) Uani 1 1 d . . .
Fe2 Fe 0.45762(5) 0.87508(6) 0.76008(5) 0.03943(19) Uani 1 1 d . . .
Fe3 Fe 0.67821(7) 0.76703(7) 0.83998(6) 0.0566(2) Uani 1 1 d . . .
O1 O 0.7001(3) 1.1395(3) 1.0421(2) 0.0399(7) Uani 1 1 d . . .
O2 O 0.6854(3) 1.2185(3) 1.2170(2) 0.0465(8) Uani 1 1 d . . .
O3 O 0.3474(3) 0.9642(3) 0.7270(2) 0.0462(8) Uani 1 1 d . . .
O4 O 0.2584(3) 1.0162(3) 0.8765(2) 0.0419(7) Uani 1 1 d . . .
O5 O 0.7865(6) 0.7349(6) 0.7248(6) 0.0468(17) Uani 0.50 1 d P A 1
O6 O 0.7541(7) 0.5530(6) 0.6545(7) 0.064(2) Uani 0.50 1 d P A 1
O7 O 0.4980(2) 0.9751(2) 0.8990(2) 0.0342(6) Uani 1 1 d . . .
O8 O 0.7216(3) 0.9285(3) 0.8873(2) 0.0475(8) Uani 1 1 d . A .
O9 O 0.5444(3) 0.7512(3) 0.7383(3) 0.0491(8) Uani 1 1 d . A .
O10 O 0.5874(3) 0.8240(3) 0.9636(3) 0.0451(8) Uani 1 1 d . A .
O11 O 0.7629(8) 0.6844(8) 0.7375(8) 0.064(3) Uiso 0.50 1 d P A -2
O13 O 0.1930(17) 0.6674(16) 0.4441(16) 0.079(5) Uiso 0.25 1 d P B 3
O14 O -0.1421(17) 0.7178(15) 0.5643(15) 0.077(5) Uiso 0.25 1 d P C 3
O15 O -0.0287(15) 0.7951(14) 0.6033(14) 0.059(5) Uiso 0.25 1 d P C 3
Cl Cl 0.7164(3) 0.2580(3) 0.7090(3) 0.0498(12) Uani 0.635(16) 1 d P D 5
O16 O 0.7327(13) 0.1744(14) 0.6083(10) 0.084(4) Uani 0.635(16) 1 d P D 5
O17 O 0.6171(15) 0.2163(14) 0.7508(16) 0.139(9) Uani 0.635(16) 1 d P D 5
O18 O 0.6870(9) 0.3449(8) 0.6877(8) 0.093(4) Uani 0.635(16) 1 d P D 5
O19 O 0.8161(10) 0.2885(11) 0.7842(9) 0.112(5) Uani 0.635(16) 1 d P D 5
Cl' Cl 0.681(3) 0.2320(12) 0.7325(13) 0.154(8) Uani 0.365(16) 1 d P D 6
O16' O 0.717(4) 0.171(4) 0.627(4) 0.127(8) Uiso 0.365(16) 1 d P D 6
O17' O 0.552(4) 0.180(4) 0.716(4) 0.127(8) Uiso 0.183(8) 1 d P D 6
O18' O 0.725(5) 0.346(5) 0.735(5) 0.127(8) Uiso 0.183(8) 1 d P D 6
O19' O 0.759(5) 0.207(5) 0.767(4) 0.127(8) Uiso 0.183(8) 1 d P D 6
O17" O 0.822(5) 0.335(4) 0.765(4) 0.113(8) Uiso 0.183(8) 1 d P D 6
O18" O 0.708(5) 0.184(3) 0.794(3) 0.113(8) Uiso 0.183(8) 1 d P D 6
O19" O 0.636(4) 0.314(4) 0.749(3) 0.113(8) Uiso 0.183(8) 1 d P D 6
N1 N 0.5921(3) 0.9633(4) 0.7044(3) 0.0520(11) Uani 1 1 d . . .
H1A H 0.5944 1.0377 0.7438 0.062 Uiso 1 1 calc R . .
N2 N 0.4206(4) 0.7782(4) 0.5877(3) 0.0528(11) Uani 1 1 d . . .
H2A H 0.3482 0.7854 0.5646 0.063 Uiso 1 1 calc R . .
N3 N 0.6143(5) 0.6182(4) 0.8641(5) 0.0838(18) Uani 1 1 d . A .
H3B H 0.5899 0.5608 0.7981 0.101 Uiso 1 1 calc R . .
N4 N 0.8218(4) 0.7711(5) 0.9506(4) 0.0686(14) Uani 1 1 d . A .
H4B H 0.8186 0.8362 1.0082 0.082 Uiso 0.50 1 calc PR E -1
H4C H 0.8489 0.8415 1.0023 0.082 Uiso 0.50 1 calc PR E -2
C1 C 0.7214(4) 1.2199(4) 1.1320(4) 0.0413(10) Uani 1 1 d . . .
C2 C 0.7933(4) 1.3233(4) 1.1372(4) 0.0474(12) Uani 1 1 d . . .
C3 C 0.8469(5) 1.4042(5) 1.2332(5) 0.0636(15) Uani 1 1 d . . .
H3A H 0.8366 1.3938 1.2967 0.076 Uiso 1 1 calc R . .
C4 C 0.9144(6) 1.4988(6) 1.2379(6) 0.083(2) Uani 1 1 d . . .
H4A H 0.9512 1.5530 1.3043 0.099 Uiso 1 1 calc R . .
C5 C 0.9292(7) 1.5156(6) 1.1465(6) 0.085(2) Uani 1 1 d . . .
H5A H 0.9769 1.5812 1.1502 0.102 Uiso 1 1 calc R . .
C6 C 0.8752(6) 1.4379(5) 1.0493(5) 0.0678(16) Uani 1 1 d . . .
H6A H 0.8833 1.4506 0.9868 0.081 Uiso 1 1 calc R . .
C7 C 0.8089(4) 1.3407(4) 1.0448(4) 0.0508(12) Uani 1 1 d . . .
H7A H 0.7738 1.2857 0.9782 0.061 Uiso 1 1 calc R . .
C11 C 0.2701(4) 1.0067(4) 0.7824(4) 0.0400(10) Uani 1 1 d . . .
C12 C 0.1854(4) 1.0493(4) 0.7320(4) 0.0453(11) Uani 1 1 d . . .
C13 C 0.0875(4) 1.0818(5) 0.7793(5) 0.0541(13) Uani 1 1 d . . .
H13A H 0.0712 1.0742 0.8432 0.065 Uiso 1 1 calc R . .
C14 C 0.0131(5) 1.1254(5) 0.7332(5) 0.0612(15) Uani 1 1 d . . .
H14A H -0.0532 1.1489 0.7662 0.073 Uiso 1 1 calc R . .
C15 C 0.0357(6) 1.1346(6) 0.6404(6) 0.0731(18) Uani 1 1 d . . .
H15A H -0.0145 1.1655 0.6096 0.088 Uiso 1 1 calc R . .
C16 C 0.1288(7) 1.1000(6) 0.5920(6) 0.081(2) Uani 1 1 d . . .
H16A H 0.1419 1.1052 0.5265 0.097 Uiso 1 1 calc R . .
C17 C 0.2062(5) 1.0567(5) 0.6364(5) 0.0621(15) Uani 1 1 d . . .
H17A H 0.2717 1.0328 0.6019 0.075 Uiso 1 1 calc R . .
C21 C 0.8084(8) 0.6408(9) 0.6606(8) 0.047(2) Uani 0.50 1 d P A 1
C22 C 0.9083(5) 0.6477(5) 0.5991(5) 0.043(2) Uani 0.50 1 d PG A 1
C23 C 0.9692(6) 0.7485(4) 0.6081(5) 0.059(3) Uani 0.50 1 d PG A 1
H23A H 0.9434 0.8149 0.6505 0.071 Uiso 0.50 1 d PR A 1
C24 C 1.0677(5) 0.7533(5) 0.5558(6) 0.0380(19) Uani 0.50 1 d PG A 1
H24A H 1.1098 0.8229 0.5620 0.046 Uiso 0.50 1 d PR A 1
C25 C 1.1051(5) 0.6571(7) 0.4944(5) 0.078(4) Uani 0.50 1 d PG A 1
H25A H 1.1731 0.6604 0.4582 0.094 Uiso 0.50 1 d PR A 1
C26 C 1.0442(6) 0.5563(5) 0.4854(6) 0.078(4) Uani 0.50 1 d PG . 1
H26A H 1.0700 0.4899 0.4430 0.094 Uiso 0.50 1 d PR A 1
C27 C 0.9457(6) 0.5515(4) 0.5378(6) 0.060(3) Uani 0.50 1 d PG . 1
H27A H 0.9036 0.4819 0.5315 0.072 Uiso 0.50 1 d PR A 1
C28 C 0.7679(4) 0.9881(6) 0.8282(4) 0.0618(16) Uani 1 1 d . . .
H28A H 0.8523 0.9883 0.8280 0.074 Uiso 1 1 calc R A .
H28B H 0.7580 1.0652 0.8651 0.074 Uiso 1 1 calc R . .
C29 C 0.7134(4) 0.9439(6) 0.7134(4) 0.0598(15) Uani 1 1 d . A .
H29A H 0.7622 0.9796 0.6748 0.072 Uiso 1 1 calc R . .
H29B H 0.7128 0.8641 0.6789 0.072 Uiso 1 1 calc R . .
C30 C 0.5508(5) 0.9395(6) 0.5926(4) 0.0634(16) Uani 1 1 d . . .
H30A H 0.6148 0.9660 0.5587 0.076 Uiso 1 1 calc R . .
H30B H 0.4862 0.9782 0.5914 0.076 Uiso 1 1 calc R . .
C31 C 0.5106(5) 0.8185(6) 0.5327(4) 0.0641(16) Uani 1 1 d . . .
H31A H 0.4782 0.8024 0.4597 0.077 Uiso 1 1 calc R . .
H31B H 0.5770 0.7804 0.5279 0.077 Uiso 1 1 calc R . .
C32 C 0.4168(5) 0.6634(5) 0.5744(5) 0.0678(17) Uani 1 1 d . A .
H32A H 0.4163 0.6155 0.4984 0.081 Uiso 1 1 calc R . .
H32B H 0.3452 0.6371 0.5998 0.081 Uiso 1 1 calc R . .
C33 C 0.5221(6) 0.6585(5) 0.6372(5) 0.0691(17) Uani 1 1 d . . .
H33A H 0.5088 0.5896 0.6482 0.083 Uiso 1 1 calc R A .
H33B H 0.5905 0.6588 0.5972 0.083 Uiso 1 1 calc R . .
C34 C 0.5313(5) 0.7560(5) 1.0091(5) 0.0585(14) Uani 1 1 d . . .
H34A H 0.4559 0.7766 1.0309 0.070 Uiso 1 1 calc R A .
H34B H 0.5798 0.7629 1.0724 0.070 Uiso 1 1 calc R . .
C35 C 0.5122(6) 0.6380(5) 0.9241(6) 0.082(2) Uani 1 1 d . A .
H35A H 0.4978 0.5859 0.9585 0.098 Uiso 1 1 calc R . .
H35B H 0.4429 0.6247 0.8745 0.098 Uiso 1 1 calc R . .
C36 C 0.7103(8) 0.5904(6) 0.9160(7) 0.104(3) Uani 1 1 d . . .
H36A H 0.7567 0.5481 0.8612 0.125 Uiso 1 1 calc R A .
H36B H 0.6772 0.5436 0.9518 0.125 Uiso 1 1 calc R . .
C37 C 0.7885(6) 0.6925(6) 0.9963(6) 0.0731(18) Uani 1 1 d . A .
H37A H 0.7474 0.7260 1.0593 0.088 Uiso 1 1 calc R . .
H37B H 0.8589 0.6725 1.0197 0.088 Uiso 1 1 calc R . .
C38 C 0.9121(14) 0.7284(14) 0.8814(12) 0.074(4) Uani 0.50 1 d P A -2
H38A H 0.9572 0.6905 0.9131 0.088 Uiso 0.50 1 calc PR A -2
H38B H 0.9662 0.7909 0.8779 0.088 Uiso 0.50 1 calc PR A -2
C39 C 0.8619(12) 0.6506(12) 0.7716(11) 0.078(4) Uani 0.50 1 d P A -2
H39A H 0.9218 0.6474 0.7222 0.093 Uiso 0.50 1 calc PR A -2
H39B H 0.8380 0.5761 0.7696 0.093 Uiso 0.50 1 calc PR A -2
O20 O 0.9749(8) 1.0059(16) 1.0038(15) 0.069(3) Uani 0.50 1 d P A -1
H20A H 0.9049 1.0144 0.9992 0.104 Uiso 0.50 1 d PR A -1
C40 C 0.9469(11) 0.7952(12) 0.9284(15) 0.066(4) Uani 0.50 1 d P A -1
H40A H 0.9596 0.7306 0.8661 0.080 Uiso 0.50 1 calc PR A -1
H40B H 0.9973 0.7997 0.9896 0.080 Uiso 0.50 1 calc PR A -1
C41 C 0.9911(10) 0.8969(11) 0.9076(12) 0.070(4) Uani 0.50 1 d P A -1
H41A H 0.9482 0.8910 0.8419 0.085 Uiso 0.50 1 calc PR A -1
H41B H 1.0744 0.9007 0.8969 0.085 Uiso 0.50 1 calc PR A -1
O21 O 0.3349(13) 0.3549(11) 0.7776(12) 0.173(6) Uiso 0.728(13) 1 d P F 7
H21A H 0.2623 0.3322 0.7737 0.259 Uiso 0.728(13) 1 d PR F 7
C42 C 0.3493(13) 0.3778(14) 0.6833(12) 0.108(4) Uiso 0.728(13) 1 d P F 7
H42A H 0.3059 0.4352 0.6839 0.130 Uiso 0.728(13) 1 calc PR F 7
H42B H 0.3228 0.3107 0.6176 0.130 Uiso 0.728(13) 1 calc PR F 7
C43 C 0.4831(7) 0.4188(7) 0.6929(7) 0.064(3) Uiso 0.728(13) 1 d P F 7
H43A H 0.5025 0.4338 0.6309 0.095 Uiso 0.728(13) 1 calc PR F 7
H43B H 0.5240 0.3621 0.6961 0.095 Uiso 0.728(13) 1 calc PR F 7
H43C H 0.5067 0.4861 0.7576 0.095 Uiso 0.728(13) 1 calc PR F 7
O22 O 0.457(2) 0.375(2) 0.805(2) 0.122(10) Uiso 0.272(13) 1 d P F 8
H22A H 0.4539 0.3282 0.8305 0.183 Uiso 0.272(13) 1 calc PR F 8
C44 C 0.379(4) 0.334(3) 0.714(4) 0.114(12) Uiso 0.272(13) 1 d P F 8
H44A H 0.2992 0.3168 0.7309 0.136 Uiso 0.272(13) 1 calc PR F 8
H44B H 0.3991 0.2665 0.6608 0.136 Uiso 0.272(13) 1 calc PR F 8
C45 C 0.388(3) 0.422(3) 0.671(3) 0.093(10) Uiso 0.272(13) 1 d P F 8
H45A H 0.3298 0.3984 0.6093 0.139 Uiso 0.272(13) 1 calc PR F 8
H45B H 0.4656 0.4351 0.6494 0.139 Uiso 0.272(13) 1 calc PR F 8
H45C H 0.3735 0.4908 0.7261 0.139 Uiso 0.272(13) 1 calc PR F 8

loop_
_atom_site_aniso_label
_atom_site_aniso_U_11
_atom_site_aniso_U_22
_atom_site_aniso_U_33
_atom_site_aniso_U_23
_atom_site_aniso_U_13
_atom_site_aniso_U_12
Fe1 0.0245(3) 0.0469(4) 0.0263(3) 0.0085(3) 0.0044(2) 0.0109(2)
Fe2 0.0305(3) 0.0543(4) 0.0251(3) 0.0064(3) 0.0042(2) 0.0106(3)
Fe3 0.0503(4) 0.0696(5) 0.0418(4) 0.0051(4) 0.0074(3) 0.0355(4)
O1 0.0343(16) 0.0475(18) 0.0315(16) 0.0104(14) 0.0029(12) 0.0049(13)
O2 0.0363(17) 0.059(2) 0.0321(16) 0.0080(15) 0.0034(13) 0.0042(15)
O3 0.0331(16) 0.069(2) 0.0344(16) 0.0176(16) 0.0031(13) 0.0142(15)
O4 0.0305(15) 0.058(2) 0.0342(16) 0.0148(15) 0.0016(12) 0.0124(14)
O5 0.034(3) 0.046(4) 0.046(4) 0.001(3) 0.025(3) 0.014(3)
O6 0.068(5) 0.047(4) 0.068(5) 0.015(4) 0.028(4) 0.003(4)
O7 0.0256(13) 0.0474(17) 0.0256(14) 0.0093(13) 0.0043(11) 0.0101(12)
O8 0.0324(16) 0.074(2) 0.0319(16) 0.0114(16) 0.0092(13) 0.0234(16)
O9 0.0495(19) 0.054(2) 0.0313(16) 0.0013(15) 0.0060(14) 0.0188(16)
O10 0.0463(18) 0.0450(19) 0.0408(18) 0.0106(15) 0.0065(14) 0.0174(15)
Cl 0.0487(18) 0.048(2) 0.0455(16) 0.0146(12) -0.0010(10) 0.0036(11)
O16 0.076(6) 0.077(6) 0.061(6) -0.008(5) 0.019(4) 0.000(4)
O17 0.124(12) 0.087(9) 0.153(13) 0.004(8) 0.078(11) -0.020(7)
O18 0.121(8) 0.082(6) 0.080(6) 0.037(5) -0.008(5) 0.022(5)
O19 0.075(6) 0.137(12) 0.086(7) 0.013(7) -0.031(5) 0.011(7)
Cl' 0.27(2) 0.087(8) 0.120(10) 0.046(6) -0.039(13) 0.076(13)
N1 0.040(2) 0.075(3) 0.031(2) 0.013(2) 0.0079(16) 0.007(2)
N2 0.047(2) 0.063(3) 0.033(2) 0.0027(19) 0.0024(17) 0.012(2)
N3 0.084(4) 0.058(3) 0.088(4) 0.001(3) -0.016(3) 0.035(3)
N4 0.056(3) 0.097(4) 0.061(3) 0.030(3) 0.011(2) 0.043(3)
C1 0.027(2) 0.053(3) 0.036(2) 0.011(2) -0.0024(17) 0.0077(19)
C2 0.037(2) 0.052(3) 0.042(3) 0.008(2) 0.001(2) 0.008(2)
C3 0.057(3) 0.066(4) 0.051(3) 0.012(3) 0.001(3) -0.002(3)
C4 0.076(4) 0.079(5) 0.062(4) 0.011(3) -0.008(3) -0.021(4)
C5 0.087(5) 0.060(4) 0.083(5) 0.015(4) 0.004(4) -0.014(4)
C6 0.067(4) 0.059(4) 0.070(4) 0.023(3) 0.006(3) 0.000(3)
C7 0.044(3) 0.052(3) 0.047(3) 0.011(2) 0.002(2) 0.006(2)
C11 0.030(2) 0.049(3) 0.036(2) 0.015(2) 0.0000(18) 0.0045(19)
C12 0.045(3) 0.049(3) 0.042(3) 0.017(2) -0.003(2) 0.010(2)
C13 0.038(3) 0.069(4) 0.058(3) 0.028(3) -0.002(2) 0.014(2)
C14 0.044(3) 0.072(4) 0.074(4) 0.034(3) -0.002(3) 0.018(3)
C15 0.068(4) 0.083(5) 0.082(5) 0.044(4) -0.006(3) 0.026(3)
C16 0.096(5) 0.100(5) 0.071(4) 0.055(4) 0.005(4) 0.035(4)
C17 0.066(4) 0.078(4) 0.052(3) 0.033(3) 0.008(3) 0.021(3)
C21 0.039(5) 0.054(6) 0.044(5) 0.013(5) 0.019(4) 0.016(4)
C22 0.037(5) 0.061(6) 0.031(4) 0.015(4) 0.010(4) 0.021(4)
C23 0.071(8) 0.051(7) 0.071(8) 0.038(6) 0.014(6) 0.014(6)
C24 0.030(4) 0.048(5) 0.043(5) 0.029(4) 0.003(4) 0.001(4)
C25 0.035(6) 0.141(13) 0.040(6) 0.026(7) 0.005(5) -0.011(7)
C26 0.051(7) 0.106(11) 0.054(7) 0.000(7) 0.020(6) 0.034(7)
C27 0.052(6) 0.065(7) 0.048(6) 0.002(5) 0.015(5) 0.020(5)
C28 0.031(2) 0.101(5) 0.039(3) 0.016(3) 0.007(2) 0.004(3)
C29 0.036(3) 0.092(4) 0.038(3) 0.015(3) 0.010(2) 0.006(3)
C30 0.058(3) 0.094(5) 0.032(3) 0.020(3) 0.007(2) 0.011(3)
C31 0.053(3) 0.097(5) 0.027(2) 0.011(3) 0.006(2) 0.011(3)
C32 0.064(4) 0.072(4) 0.040(3) -0.001(3) 0.003(3) 0.003(3)
C33 0.075(4) 0.064(4) 0.047(3) -0.002(3) 0.006(3) 0.020(3)
C34 0.054(3) 0.053(3) 0.070(4) 0.022(3) 0.007(3) 0.022(3)
C35 0.083(5) 0.053(4) 0.102(6) 0.023(4) -0.012(4) 0.014(3)
C36 0.114(6) 0.074(5) 0.112(7) 0.012(4) -0.021(5) 0.058(5)
C37 0.068(4) 0.079(4) 0.071(4) 0.022(4) -0.001(3) 0.036(3)
C38 0.079(11) 0.088(11) 0.075(10) 0.041(9) 0.031(8) 0.049(9)
C39 0.083(9) 0.092(10) 0.082(9) 0.041(8) 0.041(8) 0.061(8)
O20 0.045(9) 0.086(7) 0.084(6) 0.041(5) 0.009(8) 0.018(8)
C40 0.036(6) 0.069(9) 0.108(13) 0.047(9) 0.014(7) 0.018(6)
C41 0.033(5) 0.088(10) 0.093(10) 0.042(8) -0.004(6) 0.006(6)

loop_
_atom_type_symbol
_atom_type_description
_atom_type_scat_dispersion_real
_atom_type_scat_dispersion_imag
_atom_type_scat_source
C C 0.0033 0.0016 'International Tables Vol C Tables 4.2.6.8 and 6.1.1.4'
H H 0.0000 0.0000 'International Tables Vol C Tables 4.2.6.8 and 6.1.1.4'
N N 0.0061 0.0033 'International Tables Vol C Tables 4.2.6.8 and 6.1.1.4'
O O 0.0106 0.0060 'International Tables Vol C Tables 4.2.6.8 and 6.1.1.4'
Cl Cl 0.1484 0.1585 'International Tables Vol C Tables 4.2.6.8 and 6.1.1.4'
Fe Fe 0.3463 0.8444 'International Tables Vol C Tables 4.2.6.8 and 6.1.1.4'

loop_
_geom_angle_atom_site_label_1
_geom_angle_atom_site_label_2
_geom_angle_atom_site_label_3
_geom_angle
_geom_angle_site_symmetry_1
_geom_angle_site_symmetry_3
O7 Fe1 O10 100.51(14) 2_677 .
O7 Fe1 O7 83.37(12) 2_677 .
O10 Fe1 O7 92.66(13) . .
O7 Fe1 O1 94.88(13) 2_677 .
O10 Fe1 O1 162.79(13) . .
O7 Fe1 O1 96.76(13) . .
O7 Fe1 O8 170.51(12) 2_677 .
O10 Fe1 O8 76.66(15) . .
O7 Fe1 O8 87.69(12) . .
O1 Fe1 O8 89.32(14) . .
O7 Fe1 O4 95.11(12) 2_677 2_677
O10 Fe1 O4 84.42(14) . 2_677
O7 Fe1 O4 176.42(13) . 2_677
O1 Fe1 O4 86.59(13) . 2_677
O8 Fe1 O4 93.62(12) . 2_677
O7 Fe1 Fe1 42.50(8) 2_677 2_677
O10 Fe1 Fe1 98.72(10) . 2_677
O7 Fe1 Fe1 40.87(8) . 2_677
O1 Fe1 Fe1 97.82(9) . 2_677
O8 Fe1 Fe1 128.49(9) . 2_677
O4 Fe1 Fe1 137.52(9) 2_677 2_677
O7 Fe2 O9 106.80(13) . .
O7 Fe2 O2 98.23(13) . 2_677
O9 Fe2 O2 88.60(15) . 2_677
O7 Fe2 O3 93.79(13) . .
O9 Fe2 O3 159.40(13) . .
O2 Fe2 O3 87.63(14) 2_677 .
O7 Fe2 N1 91.89(15) . .
O9 Fe2 N1 93.29(17) . .
O2 Fe2 N1 168.69(14) 2_677 .
O3 Fe2 N1 86.69(16) . .
O7 Fe2 N2 170.70(16) . .
O9 Fe2 N2 78.23(15) . .
O2 Fe2 N2 89.62(15) 2_677 .
O3 Fe2 N2 81.50(15) . .
N1 Fe2 N2 79.88(16) . .
O11 Fe3 O8 115.7(3) . .
O11 Fe3 O9 95.4(3) . .
O8 Fe3 O9 94.24(14) . .
O11 Fe3 O10 164.7(3) . .
O8 Fe3 O10 77.19(13) . .
O9 Fe3 O10 91.69(13) . .
O11 Fe3 O5 22.7(3) . .
O8 Fe3 O5 93.7(3) . .
O9 Fe3 O5 92.0(2) . .
O10 Fe3 O5 170.4(2) . .
O11 Fe3 N3 87.4(3) . .
O8 Fe3 N3 153.44(19) . .
O9 Fe3 N3 96.51(19) . .
O10 Fe3 N3 78.29(19) . .
O5 Fe3 N3 110.1(3) . .
O11 Fe3 N4 83.3(3) . .
O8 Fe3 N4 90.17(18) . .
O9 Fe3 N4 175.5(2) . .
O10 Fe3 N4 88.57(16) . .
O5 Fe3 N4 88.5(3) . .
N3 Fe3 N4 79.2(2) . .
C1 O1 Fe1 128.2(3) . .
C1 O2 Fe2 130.3(3) . 2_677
C11 O3 Fe2 127.1(3) . .
C11 O4 Fe1 129.8(3) . 2_677
C21 O5 Fe3 129.1(7) . .
Fe2 O7 Fe1 120.52(15) . 2_677
Fe2 O7 Fe1 130.32(16) . .
Fe1 O7 Fe1 96.63(12) 2_677 .
C28 O8 Fe3 128.2(3) . .
C28 O8 Fe1 125.1(3) . .
Fe3 O8 Fe1 101.62(16) . .
C33 O9 Fe3 119.4(3) . .
C33 O9 Fe2 117.8(3) . .
Fe3 O9 Fe2 121.73(16) . .
C34 O10 Fe1 133.1(3) . .
C34 O10 Fe3 122.0(3) . .
Fe1 O10 Fe3 104.30(16) . .
C39 O11 Fe3 118.4(8) . .
O18 Cl O19 114.5(8) . .
O18 Cl O16 106.6(9) . .
O19 Cl O16 111.2(9) . .
O18 Cl O17 106.5(10) . .
O19 Cl O17 108.5(11) . .
O16 Cl O17 109.3(10) . .
O19' Cl' O19" 139(4) . .
O19' Cl' O18" 37(3) . .
O19" Cl' O18" 133(3) . .
O19' Cl' O16' 86(3) . .
O19" Cl' O16' 120(3) . .
O18" Cl' O16' 107(3) . .
O19' Cl' O18' 107(4) . .
O19" Cl' O18' 46(3) . .
O18" Cl' O18' 132(4) . .
O16' Cl' O18' 95(3) . .
O19' Cl' O17' 128(4) . .
O19" Cl' O17' 80(3) . .
O18" Cl' O17' 94(4) . .
O16' Cl' O17' 101(3) . .
O18' Cl' O17' 123(3) . .
O19' Cl' O17" 66(3) . .
O19" Cl' O17" 83(3) . .
O18" Cl' O17" 97(3) . .
O16' Cl' O17" 89(3) . .
O18' Cl' O17" 41(2) . .
O17' Cl' O17" 163(3) . .
Cl' O16' O19' 40(2) . .
Cl' O17' O19" 43.1(19) . .
O19" O18' O17" 130(7) . .
O19" O18' Cl' 53(3) . .
O17" O18' Cl' 85(4) . .
O18" O19' Cl' 81(6) . .
O18" O19' O17" 139(7) . .
Cl' O19' O17" 77(4) . .
O18" O19' O16' 112(7) . .
Cl' O19' O16' 54(3) . .
O17" O19' O16' 83(3) . .
O18' O17" O19' 91(4) . .
O18' O17" Cl' 54(3) . .
O19' O17" Cl' 37.0(19) . .
O19' O18" Cl' 61(5) . .
O18' O19" Cl' 81(4) . .
O18' O19" O17' 135(5) . .
Cl' O19" O17' 57(3) . .
C30 N1 C29 111.3(4) . .
C30 N1 Fe2 106.4(3) . .
C29 N1 Fe2 118.1(4) . .
C30 N1 H1A 106.8 . .
C29 N1 H1A 106.8 . .
Fe2 N1 H1A 106.8 . .
C32 N2 C31 114.5(5) . .
C32 N2 Fe2 104.4(3) . .
C31 N2 Fe2 109.6(3) . .
C32 N2 H2A 109.4 . .
C31 N2 H2A 109.4 . .
Fe2 N2 H2A 109.4 . .
C35 N3 C36 115.0(7) . .
C35 N3 Fe3 107.0(4) . .
C36 N3 Fe3 109.6(5) . .
C35 N3 H3B 108.4 . .
C36 N3 H3B 108.4 . .
Fe3 N3 H3B 108.4 . .
C37 N4 C38 105.1(8) . .
C37 N4 C40 119.7(7) . .
C38 N4 C40 34.7(7) . .
C37 N4 Fe3 111.0(4) . .
C38 N4 Fe3 104.3(7) . .
C40 N4 Fe3 119.8(7) . .
C37 N4 H4B 100.3 . .
C38 N4 H4B 135.0 . .
C40 N4 H4B 100.3 . .
Fe3 N4 H4B 100.3 . .
C37 N4 H4C 112.0 . .
C38 N4 H4C 112.0 . .
C40 N4 H4C 77.4 . .
Fe3 N4 H4C 112.0 . .
H4B N4 H4C 23.0 . .
O1 C1 O2 124.8(5) . .
O1 C1 C2 117.2(4) . .
O2 C1 C2 118.0(4) . .
C3 C2 C7 118.5(5) . .
C3 C2 C1 121.0(5) . .
C7 C2 C1 120.5(4) . .
C4 C3 C2 121.0(6) . .
C4 C3 H3A 119.5 . .
C2 C3 H3A 119.5 . .
C3 C4 C5 120.2(6) . .
C3 C4 H4A 119.9 . .
C5 C4 H4A 119.9 . .
C4 C5 C6 120.5(6) . .
C4 C5 H5A 119.7 . .
C6 C5 H5A 119.7 . .
C5 C6 C7 118.9(6) . .
C5 C6 H6A 120.5 . .
C7 C6 H6A 120.5 . .
C6 C7 C2 120.8(5) . .
C6 C7 H7A 119.6 . .
C2 C7 H7A 119.6 . .
O3 C11 O4 125.5(4) . .
O3 C11 C12 117.0(4) . .
O4 C11 C12 117.5(4) . .
C13 C12 C17 119.7(5) . .
C13 C12 C11 121.2(5) . .
C17 C12 C11 119.1(5) . .
C12 C13 C14 120.0(5) . .
C12 C13 H13A 120.0 . .
C14 C13 H13A 120.0 . .
C15 C14 C13 119.8(6) . .
C15 C14 H14A 120.1 . .
C13 C14 H14A 120.1 . .
C16 C15 C14 120.6(6) . .
C16 C15 H15A 119.7 . .
C14 C15 H15A 119.7 . .
C15 C16 C17 121.3(6) . .
C15 C16 H16A 119.3 . .
C17 C16 H16A 119.3 . .
C12 C17 C16 118.5(6) . .
C12 C17 H17A 120.7 . .
C16 C17 H17A 120.7 . .
O6 C21 O5 122.7(9) . .
O6 C21 C22 122.1(8) . .
O5 C21 C22 115.1(9) . .
C23 C22 C27 120.0 . .
C23 C22 C21 121.1(6) . .
C27 C22 C21 118.8(6) . .
C24 C23 C22 120.0 . .
C24 C23 H23A 120.0 . .
C22 C23 H23A 120.0 . .
C23 C24 C25 120.0 . .
C23 C24 H24A 120.0 . .
C25 C24 H24A 120.0 . .
C24 C25 C26 120.0 . .
C24 C25 H25A 120.0 . .
C26 C25 H25A 120.0 . .
C27 C26 C27 94.4(9) 2_766 .
C27 C26 C25 143.3(9) 2_766 .
C27 C26 C25 120.0 . .
C27 C26 C26 47.3(5) 2_766 2_766
C27 C26 C26 47.1(5) . 2_766
C25 C26 C26 163.3(7) . 2_766
C27 C26 H26A 28.5 2_766 .
C27 C26 H26A 120.0 . .
C25 C26 H26A 120.0 . .
C26 C26 H26A 73.9 2_766 .
C26 C27 C26 85.6(9) 2_766 .
C26 C27 C22 151.5(9) 2_766 .
C26 C27 C22 120.0 . .
C26 C27 C27 42.9(3) 2_766 2_766
C26 C27 C27 42.8(6) . 2_766
C22 C27 C27 159.9(7) . 2_766
C26 C27 H27A 36.7 2_766 .
C26 C27 H27A 120.0 . .
C22 C27 H27A 120.0 . .
C27 C27 H27A 78.2 2_766 .
O8 C28 C29 115.1(5) . .
O8 C28 H28A 108.5 . .
C29 C28 H28A 108.5 . .
O8 C28 H28B 108.5 . .
C29 C28 H28B 108.5 . .
H28A C28 H28B 107.5 . .
N1 C29 C28 113.0(4) . .
N1 C29 H29A 109.0 . .
C28 C29 H29A 109.0 . .
N1 C29 H29B 109.0 . .
C28 C29 H29B 109.0 . .
H29A C29 H29B 107.8 . .
N1 C30 C31 109.2(5) . .
N1 C30 H30A 109.8 . .
C31 C30 H30A 109.8 . .
N1 C30 H30B 109.8 . .
C31 C30 H30B 109.8 . .
H30A C30 H30B 108.3 . .
N2 C31 C30 109.6(4) . .
N2 C31 H31A 109.8 . .
C30 C31 H31A 109.8 . .
N2 C31 H31B 109.8 . .
C30 C31 H31B 109.8 . .
H31A C31 H31B 108.2 . .
N2 C32 C33 109.1(5) . .
N2 C32 H32A 109.9 . .
C33 C32 H32A 109.9 . .
N2 C32 H32B 109.9 . .
C33 C32 H32B 109.9 . .
H32A C32 H32B 108.3 . .
O9 C33 C32 110.1(5) . .
O9 C33 H33A 109.6 . .
C32 C33 H33A 109.6 . .
O9 C33 H33B 109.6 . .
C32 C33 H33B 109.6 . .
H33A C33 H33B 108.2 . .
O10 C34 C35 106.8(5) . .
O10 C34 H34A 110.4 . .
C35 C34 H34A 110.4 . .
O10 C34 H34B 110.4 . .
C35 C34 H34B 110.4 . .
H34A C34 H34B 108.6 . .
N3 C35 C34 111.2(6) . .
N3 C35 H35A 109.4 . .
C34 C35 H35A 109.4 . .
N3 C35 H35B 109.4 . .
C34 C35 H35B 109.4 . .
H35A C35 H35B 108.0 . .
N3 C36 C37 111.5(5) . .
N3 C36 H36A 109.3 . .
C37 C36 H36A 109.3 . .
N3 C36 H36B 109.3 . .
C37 C36 H36B 109.3 . .
H36A C36 H36B 108.0 . .
N4 C37 C36 110.5(6) . .
N4 C37 H37A 109.6 . .
C36 C37 H37A 109.6 . .
N4 C37 H37B 109.6 . .
C36 C37 H37B 109.6 . .
H37A C37 H37B 108.1 . .
N4 C38 C39 112.5(12) . .
N4 C38 H38A 109.1 . .
C39 C38 H38A 109.1 . .
N4 C38 H38B 109.1 . .
C39 C38 H38B 109.1 . .
H38A C38 H38B 107.8 . .
O11 C39 C38 111.0(10) . .
O11 C39 H39A 109.4 . .
C38 C39 H39A 109.4 . .
O11 C39 H39B 109.4 . .
C38 C39 H39B 109.4 . .
H39A C39 H39B 108.0 . .
C41 O20 H20A 109.5 . .
N4 C40 C41 120.4(10) . .
N4 C40 H40A 107.2 . .
C41 C40 H40A 107.2 . .
N4 C40 H40B 107.2 . .
C41 C40 H40B 107.2 . .
H40A C40 H40B 106.9 . .
C40 C41 O20 111.3(13) . .
C40 C41 H41A 109.4 . .
O20 C41 H41A 109.4 . .
C40 C41 H41B 109.4 . .
O20 C41 H41B 109.4 . .
H41A C41 H41B 108.0 . .
C42 O21 H21A 104.4 . .
O21 C42 C43 103.0(12) . .
O21 C42 H42A 111.2 . .
C43 C42 H42A 111.2 . .
O21 C42 H42B 111.2 . .
C43 C42 H42B 111.2 . .
H42A C42 H42B 109.1 . .
C42 C43 H43A 109.5 . .
C42 C43 H43B 109.5 . .
H43A C43 H43B 109.5 . .
C42 C43 H43C 109.5 . .
H43A C43 H43C 109.5 . .
H43B C43 H43C 109.5 . .
C44 O22 H22A 109.5 . .
O22 C44 C45 107(3) . .
O22 C44 H44A 110.3 . .
C45 C44 H44A 110.3 . .
O22 C44 H44B 110.3 . .
C45 C44 H44B 110.3 . .
H44A C44 H44B 108.5 . .
C44 C45 H45A 109.5 . .
C44 C45 H45B 109.5 . .
H45A C45 H45B 109.5 . .
C44 C45 H45C 109.5 . .
H45A C45 H45C 109.5 . .
H45B C45 H45C 109.5 . .

loop_
_geom_bond_atom_site_label_1
_geom_bond_atom_site_label_2
_geom_bond_distance
_geom_bond_site_symmetry_2
Fe1 O7 1.918(3) 2_677
Fe1 O10 1.957(3) .
Fe1 O7 1.980(3) .
Fe1 O1 2.027(3) .
Fe1 O8 2.044(3) .
Fe1 O4 2.116(3) 2_677
Fe1 Fe1 2.9113(11) 2_677
Fe2 O7 1.846(3) .
Fe2 O9 2.022(3) .
Fe2 O2 2.048(3) 2_677
Fe2 O3 2.053(3) .
Fe2 N1 2.171(4) .
Fe2 N2 2.200(4) .
Fe3 O11 1.853(10) .
Fe3 O8 1.984(4) .
Fe3 O9 1.995(3) .
Fe3 O10 1.997(3) .
Fe3 O5 2.025(6) .
Fe3 N3 2.187(6) .
Fe3 N4 2.212(5) .
O1 C1 1.266(5) .
O2 C1 1.267(6) .
O2 Fe2 2.048(3) 2_677
O3 C11 1.266(5) .
O4 C11 1.269(5) .
O4 Fe1 2.116(3) 2_677
O5 C21 1.301(12) .
O6 C21 1.222(13) .
O7 Fe1 1.918(3) 2_677
O8 C28 1.422(7) .
O9 C33 1.438(6) .
O10 C34 1.403(7) .
O11 C39 1.441(15) .
O14 O15 1.49(3) .
Cl O18 1.406(10) .
Cl O19 1.428(10) .
Cl O16 1.445(12) .
Cl O17 1.451(14) .
Cl' O19' 1.17(5) .
Cl' O19" 1.24(4) .
Cl' O18" 1.31(4) .
Cl' O16' 1.48(4) .
Cl' O18' 1.53(6) .
Cl' O17' 1.53(5) .
Cl' O17" 1.89(6) .
O16' O19' 1.82(7) .
O17' O19" 1.79(6) .
O18' O19" 1.12(6) .
O18' O17" 1.24(6) .
O19' O18" 0.80(5) .
O19' O17" 1.77(7) .
N1 C30 1.492(6) .
N1 C29 1.497(7) .
N1 H1A 0.9300 .
N2 C32 1.479(8) .
N2 C31 1.480(7) .
N2 H2A 0.9300 .
N3 C35 1.479(10) .
N3 C36 1.487(8) .
N3 H3B 0.9300 .
N4 C37 1.446(9) .
N4 C38 1.482(14) .
N4 C40 1.520(13) .
N4 H4B 0.9300 .
N4 H4C 0.9300 .
C1 C2 1.487(7) .
C2 C3 1.387(7) .
C2 C7 1.398(7) .
C3 C4 1.368(9) .
C3 H3A 0.9500 .
C4 C5 1.380(10) .
C4 H4A 0.9500 .
C5 C6 1.384(9) .
C5 H5A 0.9500 .
C6 C7 1.392(8) .
C6 H6A 0.9500 .
C7 H7A 0.9500 .
C11 C12 1.501(6) .
C12 C13 1.387(7) .
C12 C17 1.389(7) .
C13 C14 1.391(7) .
C13 H13A 0.9500 .
C14 C15 1.366(9) .
C14 H14A 0.9500 .
C15 C16 1.350(10) .
C15 H15A 0.9500 .
C16 C17 1.399(8) .
C16 H16A 0.9500 .
C17 H17A 0.9500 .
C21 C22 1.484(10) .
C22 C23 1.3900 .
C22 C27 1.3900 .
C23 C24 1.3900 .
C23 H23A 0.9600 .
C24 C25 1.3900 .
C24 H24A 0.9601 .
C25 C26 1.3900 .
C25 H25A 0.9600 .
C26 C27 1.387(13) 2_766
C26 C27 1.3900 .
C26 C26 1.887(16) 2_766
C26 H26A 0.9601 .
C27 C26 1.387(11) 2_766
C27 C27 2.038(12) 2_766
C27 H27A 0.9600 .
C28 C29 1.528(7) .
C28 H28A 0.9900 .
C28 H28B 0.9900 .
C29 H29A 0.9900 .
C29 H29B 0.9900 .
C30 C31 1.495(9) .
C30 H30A 0.9900 .
C30 H30B 0.9900 .
C31 H31A 0.9900 .
C31 H31B 0.9900 .
C32 C33 1.509(9) .
C32 H32A 0.9900 .
C32 H32B 0.9900 .
C33 H33A 0.9900 .
C33 H33B 0.9900 .
C34 C35 1.534(9) .
C34 H34A 0.9900 .
C34 H34B 0.9900 .
C35 H35A 0.9900 .
C35 H35B 0.9900 .
C36 C37 1.513(10) .
C36 H36A 0.9900 .
C36 H36B 0.9900 .
C37 H37A 0.9900 .
C37 H37B 0.9900 .
C38 C39 1.49(2) .
C38 H38A 0.9900 .
C38 H38B 0.9900 .
C39 H39A 0.9900 .
C39 H39B 0.9900 .
O20 C41 1.59(2) .
O20 H20A 0.8500 .
C40 C41 1.528(18) .
C40 H40A 0.9900 .
C40 H40B 0.9900 .
C41 H41A 0.9900 .
C41 H41B 0.9900 .
O21 C42 1.462(19) .
O21 H21A 0.8500 .
C42 C43 1.561(17) .
C42 H42A 0.9900 .
C42 H42B 0.9900 .
C43 H43A 0.9800 .
C43 H43B 0.9800 .
C43 H43C 0.9800 .
O22 C44 1.38(4) .
O22 H22A 0.8400 .
C44 C45 1.52(5) .
C44 H44A 0.9900 .
C44 H44B 0.9900 .
C45 H45A 0.9800 .
C45 H45B 0.9800 .
C45 H45C 0.9800 .
